data_1574911
loop_
_publ_author_name
'Peter, Blessing D.'
'Yi, Qiuhao'
'Luo, Zhixun'

_publ_section_title
;
 Studying how small silver clusters grow and their optical properties.
;
_journal_issue 34
_journal_name_full Nanoscale
_journal_page_first 19821
_journal_page_last 19827
_journal_paper_doi 10.1039/d5nr01269d
_journal_volume 17
_journal_year 2025
_chemical_formula_moiety 'C102 H84 Ag2 Cl N6 P6, 2(C H2 Cl2), 1[]'
_chemical_formula_sum 'C104 H88 Ag2 Cl5 N6 P6'
_chemical_formula_weight 2000.61
_space_group_crystal_system triclinic
_space_group_IT_number 2
_space_group_name_Hall '-P 1'
_space_group_name_H-M_alt 'P -1'
_atom_sites_solution_hydrogens geom
_atom_sites_solution_primary dual
_audit_creation_date 2025-06-16
_audit_creation_method
;
Olex2 1.5
(compiled 2025.05.31 svn.r86d253d1 for OlexSys, GUI svn.r7254)
;
_audit_update_record
;
2025-06-17 deposited with the CCDC.	2025-06-19 downloaded from the CCDC.
;
_cell_angle_alpha 79.654(3)
_cell_angle_beta 74.705(3)
_cell_angle_gamma 64.242(4)
_cell_formula_units_Z 1
_cell_length_a 12.7430(4)
_cell_length_b 12.7623(5)
_cell_length_c 16.6375(6)
_cell_measurement_reflns_used 18917
_cell_measurement_temperature 170.00(10)
_cell_measurement_theta_max 29.5830
_cell_measurement_theta_min 1.7610
_cell_volume 2344.01(17)
_computing_cell_refinement 'CrysAlisPro 1.171.39.45i (Rigaku OD, 2018)'
_computing_data_collection 'CrysAlisPro 1.171.39.45i (Rigaku OD, 2018)'
_computing_data_reduction 'CrysAlisPro 1.171.39.45i (Rigaku OD, 2018)'
_computing_molecular_graphics 'Olex2 1.5 (Dolomanov et al., 2009)'
_computing_publication_material 'Olex2 1.5 (Dolomanov et al., 2009)'
_computing_structure_refinement 'SHELXL 2019/3 (Sheldrick, 2015)'
_computing_structure_solution 'SHELXT 2018/2 (Sheldrick, 2018)'
_diffrn_ambient_environment N~2~
_diffrn_ambient_temperature 170.00(10)
_diffrn_detector 'CCD plate'
_diffrn_measured_fraction_theta_full 1.000
_diffrn_measured_fraction_theta_max 0.847
_diffrn_measurement_details
;
List of Runs (angles in degrees, time in seconds):

  # Type    Start    End  Width  t~exp~   \w     \q     \k     \f   Frames
#--------------------------------------------------------------------------
  1  \w    -56.00 -30.00   0.50    1.59    --    5.00  45.00 160.37   52
  2  \w   -100.00  78.00   0.50    1.59    --  -10.70  45.00  83.68  356
  3  \w    -56.00 -29.00   0.50    1.59    --  -10.70  45.00  13.93   54
  4  \w     -9.00  56.00   0.50    1.59    --  -10.70  45.00  13.93  130
  5  \w    -99.00  13.00   0.50    1.59    --  -10.70  45.00 150.00  224
  6  \w     22.00  51.00   0.50    1.59    --  -10.70  45.00 -17.18   58
  7  \w    -27.00  77.00   0.50    1.59    --  -10.70  45.00 170.77  208
  8  \w    -76.00 -50.00   0.50    1.59    --  -10.70  45.00 170.77   52
;
_diffrn_measurement_device 'four-circle diffractometer'
_diffrn_measurement_device_type 'XtaLAB AFC10 (RCD3): fixed-chi single'
_diffrn_measurement_method '\w scans'
_diffrn_orient_matrix_type 'CrysAlisPro convention (1999,Acta A55,543-557)'
_diffrn_orient_matrix_UB_11 0.0231744000
_diffrn_orient_matrix_UB_12 -0.0500435000
_diffrn_orient_matrix_UB_13 -0.0228077000
_diffrn_orient_matrix_UB_21 0.0515514000
_diffrn_orient_matrix_UB_22 -0.0236513000
_diffrn_orient_matrix_UB_23 0.0174024000
_diffrn_orient_matrix_UB_31 -0.0282949000
_diffrn_orient_matrix_UB_32 -0.0276699000
_diffrn_orient_matrix_UB_33 0.0337846000
_diffrn_radiation_monochromator mirror
_diffrn_radiation_probe x-ray
_diffrn_radiation_type 'Mo K\a'
_diffrn_radiation_wavelength 0.71073
_diffrn_reflns_av_R_equivalents 0.0332
_diffrn_reflns_av_unetI/netI 0.0395
_diffrn_reflns_Laue_measured_fraction_full 1.000
_diffrn_reflns_Laue_measured_fraction_max 0.847
_diffrn_reflns_limit_h_max 17
_diffrn_reflns_limit_h_min -14
_diffrn_reflns_limit_k_max 17
_diffrn_reflns_limit_k_min -16
_diffrn_reflns_limit_l_max 22
_diffrn_reflns_limit_l_min -20
_diffrn_reflns_number 39176
_diffrn_reflns_point_group_measured_fraction_full 1.000
_diffrn_reflns_point_group_measured_fraction_max 0.847
_diffrn_reflns_theta_full 25.242
_diffrn_reflns_theta_max 30.967
_diffrn_reflns_theta_min 1.777
_diffrn_source 'Rotating-anode X-ray tube'
_diffrn_source_type 'Rigaku (Mo) X-ray Source'
_exptl_absorpt_coefficient_mu 0.714
_exptl_absorpt_correction_T_max 1.00000
_exptl_absorpt_correction_T_min 0.77535
_exptl_absorpt_correction_type multi-scan
_exptl_absorpt_process_details
;
CrysAlisPro 1.171.39.45i (Rigaku Oxford Diffraction, 2018)
Empirical absorption correction using spherical harmonics,
 implemented in SCALE3 ABSPACK scaling algorithm.
;
_exptl_crystal_colour colourless
_exptl_crystal_colour_primary colourless
_exptl_crystal_density_diffrn 1.417
_exptl_crystal_description block
_exptl_crystal_F_000 1023
_exptl_crystal_size_max 0.1
_exptl_crystal_size_mid 0.1
_exptl_crystal_size_min 0.1
_refine_diff_density_max 1.066
_refine_diff_density_min -1.465
_refine_diff_density_rms 0.093
_refine_ls_extinction_method none
_refine_ls_goodness_of_fit_ref 1.043
_refine_ls_hydrogen_treatment constr
_refine_ls_matrix_type full
_refine_ls_number_parameters 703
_refine_ls_number_reflns 12643
_refine_ls_number_restraints 488
_refine_ls_restrained_S_all 1.040
_refine_ls_R_factor_all 0.0683
_refine_ls_R_factor_gt 0.0546
_refine_ls_shift/su_max 0.002
_refine_ls_shift/su_mean 0.000
_refine_ls_structure_factor_coef Fsqd
_refine_ls_weighting_details 'w=1/[\s^2^(Fo^2^)+(0.0647P)^2^+4.7009P] where P=(Fo^2^+2Fc^2^)/3'
_refine_ls_weighting_scheme calc
_refine_ls_wR_factor_gt 0.1436
_refine_ls_wR_factor_ref 0.1505
_reflns_Friedel_coverage 0.000
_reflns_number_gt 10212
_reflns_number_total 12643
_reflns_threshold_expression 'I > 2\s(I)'
_cod_data_source_file d5nr01269d2.cif
_cod_data_source_block mx11413_sq
_cod_depositor_comments 'Adding full bibliography for 1574898--1574913.cif.'
_cod_database_code 1574911
_shelx_shelxl_version_number 2019/3
_chemical_oxdiff_formula AgAuNOClPCH
_shelx_space_group_comment
;
The symmetry employed for this shelxl refinement is uniquely defined
by the following loop, which should always be used as a source of
symmetry information in preference to the above space-group names.
They are only intended as comments.
;
_diffrn_oxdiff_ac3_digest_frames
;
01982436daae2e7d9d11ff0a8d5e888f8400028e213
;
_olex2_refinement_description
;
1. Fixed Uiso
 At 1.2 times of:
  All C(H) groups, All C(H,H) groups
2. Restrained distances
 C19A-C18 = C20A-C19A = C21A-C20A = C21A-C22 = C21-C20 = C20-C19 = C22-C21 =
 C19-C18 = C15-C14 = C16-C15 = C17-C16 = C17-C12 = C17A-C12 = C16A-C17A = C15A-
 C16A = C15A-C14 = C51-C46 = C51-C50 = C50-C49 = C49-C48 = C48-C47 = C47-C46 =
 C57-C56 = C58-C57 = C62-C58 = C62-C60 = C61-C60 = C61-C56
 1.39 with sigma of 0.01
3. Restrained planarity
 C18, N2A, C19A, C20A, C21A, C22A
 with sigma of 0.01
 C18, N2, C19, C20, C21, C22
 with sigma of 0.01
 C12, C13A, C14A, C15A, C16A, C17A
 with sigma of 0.01
 C12, C13, C14, C15, C16, C17
 with sigma of 0.01
4. Uiso/Uaniso restraints and constraints
C18 \\sim N2 \\sim C19 \\sim C20 \\sim C21 \\sim C22 \\sim N2A \\sim C19A \\sim
C20A \\sim C21A \\sim C22A: within 1.7A with sigma of 0.01 and sigma for
terminal atoms of 0.02 within 1.7A
C46 \\sim C47 \\sim C48 \\sim C49 \\sim C50 \\sim C51 \\sim C56 \\sim C57 \\sim
C58 \\sim C60 \\sim C61 \\sim C62: within 1.7A with sigma of 0.02 and sigma for
terminal atoms of 0.04 within 1.7A
C12 \\sim C13 \\sim C14 \\sim C15 \\sim C16 \\sim C17 \\sim C13A \\sim C14A
\\sim C15A \\sim C16A \\sim C17A: within 1.7A with sigma of 0.01 and sigma for
terminal atoms of 0.02 within 1.7A
Uanis(N2) \\sim Ueq, Uanis(N2A) \\sim Ueq: with sigma of 0.004 and sigma for
terminal atoms of 0.008
5. Others
 Sof(C56)=Sof(C57)=Sof(H57)=Sof(C58)=Sof(H58)=Sof(C60)=Sof(H60)=Sof(C61)=
 Sof(H61)=Sof(C62)=Sof(H62)=1-FVAR(1)
 Sof(C46)=Sof(C47)=Sof(H47)=Sof(C48)=Sof(H48)=Sof(C49)=Sof(H49)=Sof(C50)=
 Sof(H50)=Sof(C51)=Sof(H51)=FVAR(1)
 Sof(C13A)=Sof(H13A)=Sof(C14A)=Sof(H14A)=Sof(C15A)=Sof(H15A)=Sof(C16A)=
 Sof(H16A)=Sof(C17A)=Sof(H17A)=1-FVAR(2)
 Sof(C13)=Sof(H13)=Sof(C14)=Sof(H14)=Sof(C15)=Sof(H15)=Sof(C16)=Sof(H16)=
 Sof(C17)=Sof(H17)=FVAR(2)
 Sof(N2A)=Sof(C19A)=Sof(H19A)=Sof(C20A)=Sof(H20A)=Sof(C21A)=Sof(H21A)=
 Sof(C22A)=Sof(H22A)=1-FVAR(3)
 Sof(N2)=Sof(C19)=Sof(H19)=Sof(C20)=Sof(H20)=Sof(C21)=Sof(H21)=Sof(C22)=
 Sof(H22)=FVAR(3)
6.a Secondary CH2 refined with riding coordinates:
 C52(H52A,H52B)
6.b Aromatic/amide H refined with riding coordinates:
 C2(H2), C3(H3), C4(H4), C5(H5), C7(H7), C8(H8), C9(H9), C10(H10), C11(H11),
 C24(H24), C25(H25), C26(H26), C27(H27), C28(H28), C30(H30), C31(H31), C32(H32),
  C33(H33), C34(H34), C36(H36), C37(H37), C38(H38), C39(H39), C41(H41),
 C42(H42), C43(H43), C44(H44), C45(H45), C13(H13), C14(H14), C15(H15), C16(H16),
  C17(H17), C19(H19), C20(H20), C21(H21), C22(H22), C47(H47), C48(H48),
 C49(H49), C50(H50), C51(H51), C13A(H13A), C14A(H14A), C15A(H15A), C16A(H16A),
 C17A(H17A), C19A(H19A), C20A(H20A), C21A(H21A), C22A(H22A), C57(H57), C58(H58),
  C60(H60), C61(H61), C62(H62)
;
_smtbx_masks_void_probe_radius 1.2
_smtbx_masks_void_truncation_radius 1.2
_olex2_submission_special_instructions 'No special instructions were received'
_oxdiff_exptl_absorpt_empirical_details
;
Empirical correction (ABSPACK) includes:
- Absorption correction using spherical harmonics
- Frame scaling
;
_oxdiff_exptl_absorpt_empirical_full_max 1.521
_oxdiff_exptl_absorpt_empirical_full_min 0.495

loop_
_space_group_symop_operation_xyz
'x, y, z'
'-x, -y, -z'

loop_
_atom_site_label
_atom_site_type_symbol
_atom_site_fract_x
_atom_site_fract_y
_atom_site_fract_z
_atom_site_U_iso_or_equiv
_atom_site_adp_type
_atom_site_occupancy
_atom_site_site_symmetry_order
_atom_site_calc_flag
_atom_site_refinement_flags_posn
_atom_site_refinement_flags_adp
_atom_site_refinement_flags_occupancy
_atom_site_disorder_assembly
_atom_site_disorder_group
Ag1 Ag 0.60840(2) 0.45964(2) 0.84057(2) 0.03252(8) Uani 1 1 d . . . . .
Cl1 Cl 0.500000 0.500000 1.000000 0.0381(3) Uani 1 2 d S . P . .
P1 P 0.61862(8) 0.64815(7) 0.77469(5) 0.03204(18) Uani 1 1 d . . . . .
P2 P 0.47486(9) 0.40937(8) 0.78184(5) 0.03522(19) Uani 1 1 d . . . . .
P3 P 0.81163(8) 0.29838(8) 0.83341(6) 0.0377(2) Uani 1 1 d . . . . .
N1 N 0.8187(4) 0.6068(4) 0.8260(4) 0.0775(14) Uani 1 1 d . . . . .
N3 N 0.7341(3) 0.1277(3) 0.8735(2) 0.0495(8) Uani 1 1 d . . . . .
C1 C 0.7635(4) 0.6532(3) 0.7595(3) 0.0460(9) Uani 1 1 d . . . . .
C2 C 0.8175(5) 0.6989(5) 0.6871(4) 0.0735(16) Uani 1 1 d . . . . .
H2 H 0.779170 0.732228 0.641146 0.088 Uiso 1 1 calc R U . . .
C3 C 0.9342(7) 0.6942(7) 0.6837(5) 0.096(3) Uani 1 1 d . . . . .
H3 H 0.974252 0.724675 0.635353 0.115 Uiso 1 1 calc R U . . .
C4 C 0.9857(5) 0.6453(6) 0.7513(7) 0.100(3) Uani 1 1 d . . . . .
H4 H 1.063092 0.640299 0.748688 0.120 Uiso 1 1 calc R U . . .
C5 C 0.9307(5) 0.6045(5) 0.8205(6) 0.088(2) Uani 1 1 d . . . . .
H5 H 0.968232 0.573416 0.866946 0.105 Uiso 1 1 calc R U . . .
C6 C 0.5125(3) 0.7811(3) 0.8245(2) 0.0356(7) Uani 1 1 d . . . . .
C7 C 0.4084(4) 0.7806(4) 0.8755(3) 0.0559(11) Uani 1 1 d . . . . .
H7 H 0.395319 0.711138 0.885274 0.067 Uiso 1 1 calc R U . . .
C8 C 0.3226(5) 0.8803(4) 0.9126(3) 0.0722(16) Uani 1 1 d . . . . .
H8 H 0.250028 0.879974 0.946528 0.087 Uiso 1 1 calc R U . . .
C9 C 0.3427(5) 0.9794(4) 0.9001(3) 0.0716(16) Uani 1 1 d . . . . .
H9 H 0.283618 1.048678 0.924478 0.086 Uiso 1 1 calc R U . . .
C10 C 0.4500(5) 0.9781(4) 0.8517(3) 0.0614(12) Uani 1 1 d . . . . .
H10 H 0.465637 1.045736 0.845337 0.074 Uiso 1 1 calc R U . . .
C11 C 0.5337(4) 0.8803(3) 0.8130(3) 0.0459(9) Uani 1 1 d . . . . .
H11 H 0.605851 0.881006 0.778456 0.055 Uiso 1 1 calc R U . . .
C12 C 0.5919(4) 0.6753(3) 0.6688(2) 0.0446(8) Uani 1 1 d D U . . .
C18 C 0.3792(4) 0.5300(3) 0.7210(2) 0.0461(9) Uani 1 1 d D U . . .
C23 C 0.3725(3) 0.3604(3) 0.8603(2) 0.0364(7) Uani 1 1 d . . . . .
C24 C 0.2604(4) 0.3795(4) 0.8521(3) 0.0501(10) Uani 1 1 d . . . . .
H24 H 0.231434 0.422726 0.803920 0.060 Uiso 1 1 calc R U . . .
C25 C 0.1897(4) 0.3355(4) 0.9145(4) 0.0603(12) Uani 1 1 d . . . . .
H25 H 0.112227 0.349728 0.909048 0.072 Uiso 1 1 calc R U . . .
C26 C 0.2309(5) 0.2726(5) 0.9830(3) 0.0605(12) Uani 1 1 d . . . . .
H26 H 0.182236 0.242545 1.025132 0.073 Uiso 1 1 calc R U . . .
C27 C 0.3425(5) 0.2521(5) 0.9918(3) 0.0613(12) Uani 1 1 d . . . . .
H27 H 0.371927 0.206606 1.039283 0.074 Uiso 1 1 calc R U . . .
C28 C 0.4120(4) 0.2981(4) 0.9310(3) 0.0482(9) Uani 1 1 d . . . . .
H28 H 0.487911 0.286662 0.938145 0.058 Uiso 1 1 calc R U . . .
C29 C 0.5512(4) 0.2917(3) 0.7108(2) 0.0406(8) Uani 1 1 d . . . . .
C30 C 0.6556(4) 0.2864(4) 0.6593(3) 0.0517(10) Uani 1 1 d . . . . .
H30 H 0.683760 0.344181 0.659465 0.062 Uiso 1 1 calc R U . . .
C31 C 0.7202(5) 0.1973(5) 0.6072(3) 0.0676(14) Uani 1 1 d . . . . .
H31 H 0.793294 0.193729 0.571473 0.081 Uiso 1 1 calc R U . . .
C32 C 0.6809(5) 0.1139(4) 0.6059(3) 0.0640(14) Uani 1 1 d . . . . .
H32 H 0.726453 0.052168 0.569990 0.077 Uiso 1 1 calc R U . . .
C33 C 0.5758(6) 0.1201(4) 0.6567(3) 0.0676(14) Uani 1 1 d . . . . .
H33 H 0.547843 0.062445 0.656005 0.081 Uiso 1 1 calc R U . . .
C34 C 0.5085(5) 0.2103(4) 0.7099(3) 0.0524(10) Uani 1 1 d . . . . .
H34 H 0.434516 0.215143 0.744837 0.063 Uiso 1 1 calc R U . . .
C35 C 0.8182(3) 0.1571(3) 0.8181(2) 0.0365(7) Uani 1 1 d . . . . .
C36 C 0.8969(4) 0.0852(4) 0.7556(3) 0.0477(9) Uani 1 1 d . . . . .
H36 H 0.955988 0.106237 0.717663 0.057 Uiso 1 1 calc R U . . .
C37 C 0.8887(4) -0.0172(4) 0.7490(3) 0.0516(10) Uani 1 1 d . . . . .
H37 H 0.941108 -0.066262 0.705660 0.062 Uiso 1 1 calc R U . . .
C38 C 0.8047(4) -0.0474(4) 0.8050(3) 0.0499(10) Uani 1 1 d . . . . .
H38 H 0.799307 -0.118329 0.801662 0.060 Uiso 1 1 calc R U . . .
C39 C 0.7278(4) 0.0263(4) 0.8664(3) 0.0514(10) Uani 1 1 d . . . . .
H39 H 0.668914 0.005479 0.904880 0.062 Uiso 1 1 calc R U . . .
C40 C 0.8740(3) 0.2656(3) 0.9259(3) 0.0389(8) Uani 1 1 d . . . . .
C41 C 0.9663(4) 0.1605(4) 0.9413(3) 0.0582(12) Uani 1 1 d . . . . .
H41 H 1.000829 0.102849 0.901965 0.070 Uiso 1 1 calc R U . . .
C42 C 1.0084(4) 0.1391(4) 1.0134(4) 0.0635(13) Uani 1 1 d . . . . .
H42 H 1.071219 0.066288 1.023586 0.076 Uiso 1 1 calc R U . . .
C43 C 0.9609(4) 0.2215(4) 1.0707(3) 0.0530(10) Uani 1 1 d . . . . .
H43 H 0.990892 0.205908 1.120141 0.064 Uiso 1 1 calc R U . . .
C44 C 0.8696(4) 0.3268(4) 1.0561(3) 0.0515(10) Uani 1 1 d . . . . .
H44 H 0.836627 0.384483 1.095291 0.062 Uiso 1 1 calc R U . . .
C45 C 0.8259(3) 0.3485(3) 0.9842(3) 0.0448(9) Uani 1 1 d . . . . .
H45 H 0.762122 0.420911 0.974606 0.054 Uiso 1 1 calc R U . . .
N2 N 0.3095(7) 0.6246(8) 0.7623(6) 0.0413(16) Uani 0.525(11) 1 d . U P A 1
C13 C 0.5118(10) 0.7739(12) 0.6357(10) 0.0482(16) Uani 0.628(9) 1 d . U P B 1
H13 H 0.459961 0.836685 0.669582 0.058 Uiso 0.628(9) 1 calc R U P B 1
C14 C 0.5064(14) 0.7821(17) 0.5552(17) 0.069(3) Uani 0.628(9) 1 d D U P B 1
H14 H 0.450289 0.850853 0.532475 0.082 Uiso 0.628(9) 1 calc R U P B 1
C15 C 0.5819(7) 0.6911(7) 0.5048(5) 0.0640(18) Uani 0.628(9) 1 d D U P B 1
H15 H 0.578400 0.697428 0.447691 0.077 Uiso 0.628(9) 1 calc R U P B 1
C16 C 0.6617(7) 0.5918(6) 0.5390(4) 0.0591(17) Uani 0.628(9) 1 d D U P B 1
H16 H 0.712567 0.528567 0.505233 0.071 Uiso 0.628(9) 1 calc R U P B 1
C17 C 0.6692(6) 0.5823(5) 0.6212(4) 0.0436(15) Uani 0.628(9) 1 d D U P B 1
H17 H 0.725419 0.514233 0.644490 0.052 Uiso 0.628(9) 1 calc R U P B 1
C19 C 0.3911(8) 0.5262(8) 0.6347(5) 0.059(2) Uani 0.525(11) 1 d D U P A 1
H19 H 0.442109 0.457183 0.606981 0.071 Uiso 0.525(11) 1 calc R U P A 1
C20 C 0.3249(9) 0.6280(7) 0.5920(6) 0.0555(19) Uani 0.525(11) 1 d D U P A 1
H20 H 0.329663 0.630236 0.533809 0.067 Uiso 0.525(11) 1 calc R U P A 1
C21 C 0.2523(9) 0.7256(8) 0.6356(6) 0.0517(19) Uani 0.525(11) 1 d D U P A 1
H21 H 0.205452 0.795712 0.607869 0.062 Uiso 0.525(11) 1 calc R U P A 1
C22 C 0.2481(13) 0.7202(17) 0.7213(7) 0.052(2) Uani 0.525(11) 1 d D U P A 1
H22 H 0.199110 0.788250 0.750594 0.063 Uiso 0.525(11) 1 calc R U P A 1
C46 C 0.9192(9) 0.3209(10) 0.7417(6) 0.042(2) Uani 0.637(13) 1 d D U P C 1
C47 C 1.0226(8) 0.3254(9) 0.7480(6) 0.058(2) Uani 0.637(13) 1 d D U P C 1
H47 H 1.044029 0.309898 0.800798 0.069 Uiso 0.637(13) 1 calc R U P C 1
C48 C 1.0961(11) 0.3527(10) 0.6771(7) 0.073(3) Uani 0.637(13) 1 d D U P C 1
H48 H 1.166924 0.356715 0.681848 0.088 Uiso 0.637(13) 1 calc R U P C 1
C49 C 1.0666(10) 0.3735(10) 0.6010(6) 0.076(3) Uani 0.637(13) 1 d D U P C 1
H49 H 1.117050 0.391620 0.552672 0.091 Uiso 0.637(13) 1 calc R U P C 1
C50 C 0.9634(9) 0.3683(11) 0.5941(6) 0.089(3) Uani 0.637(13) 1 d D U P C 1
H50 H 0.943628 0.380449 0.540980 0.106 Uiso 0.637(13) 1 calc R U P C 1
C51 C 0.8896(7) 0.3454(10) 0.6650(5) 0.061(2) Uani 0.637(13) 1 d D U P C 1
H51 H 0.816222 0.346601 0.660622 0.073 Uiso 0.637(13) 1 calc R U P C 1
N2A N 0.3327(8) 0.6376(9) 0.7473(6) 0.0416(17) Uani 0.475(11) 1 d . U P A 2
C13A C 0.5336(14) 0.782(3) 0.6328(18) 0.061(3) Uani 0.372(9) 1 d . U P B 2
H13A H 0.516084 0.851228 0.657625 0.074 Uiso 0.372(9) 1 calc R U P B 2
C14A C 0.498(2) 0.789(3) 0.553(3) 0.065(3) Uani 0.372(9) 1 d . U P B 2
H14A H 0.456776 0.862811 0.526041 0.078 Uiso 0.372(9) 1 calc R U P B 2
C15A C 0.5214(12) 0.6972(12) 0.5196(9) 0.068(3) Uani 0.372(9) 1 d D U P B 2
H15A H 0.498112 0.702610 0.468704 0.082 Uiso 0.372(9) 1 calc R U P B 2
C16A C 0.5810(12) 0.5892(11) 0.5576(6) 0.063(3) Uani 0.372(9) 1 d D U P B 2
H16A H 0.599243 0.520675 0.532211 0.076 Uiso 0.372(9) 1 calc R U P B 2
C17A C 0.6144(10) 0.5795(9) 0.6313(6) 0.044(2) Uani 0.372(9) 1 d D U P B 2
H17A H 0.653967 0.504157 0.656712 0.052 Uiso 0.372(9) 1 calc R U P B 2
C19A C 0.3420(8) 0.5167(10) 0.6527(5) 0.071(3) Uani 0.475(11) 1 d D U P A 2
H19A H 0.374591 0.440864 0.633573 0.085 Uiso 0.475(11) 1 calc R U P A 2
C20A C 0.2608(10) 0.6069(9) 0.6110(6) 0.066(3) Uani 0.475(11) 1 d D U P A 2
H20A H 0.236827 0.594218 0.565514 0.079 Uiso 0.475(11) 1 calc R U P A 2
C21A C 0.2172(9) 0.7156(10) 0.6398(8) 0.058(2) Uani 0.475(11) 1 d D U P A 2
H21A H 0.163063 0.780791 0.612618 0.069 Uiso 0.475(11) 1 calc R U P A 2
C22A C 0.2489(13) 0.7307(19) 0.7034(10) 0.052(2) Uani 0.475(11) 1 d . U P A 2
H22A H 0.215157 0.806941 0.722014 0.062 Uiso 0.475(11) 1 calc R U P A 2
C56 C 0.9388(19) 0.322(2) 0.7574(12) 0.049(4) Uani 0.363(13) 1 d D U P C 2
C57 C 1.0547(15) 0.271(2) 0.7680(12) 0.073(4) Uani 0.363(13) 1 d D U P C 2
H57 H 1.078190 0.218650 0.814761 0.088 Uiso 0.363(13) 1 calc R U P C 2
C58 C 1.1346(17) 0.3019(19) 0.7046(11) 0.076(4) Uani 0.363(13) 1 d D U P C 2
H58 H 1.214200 0.275634 0.711042 0.091 Uiso 0.363(13) 1 calc R U P C 2
C60 C 0.9880(14) 0.4119(16) 0.6217(10) 0.076(4) Uani 0.363(13) 1 d D U P C 2
H60 H 0.966425 0.456176 0.571716 0.092 Uiso 0.363(13) 1 calc R U P C 2
C61 C 0.9046(14) 0.3881(13) 0.6858(9) 0.059(3) Uani 0.363(13) 1 d D U P C 2
H61 H 0.824060 0.417085 0.680579 0.071 Uiso 0.363(13) 1 calc R U P C 2
C62 C 1.1032(16) 0.3690(19) 0.6330(13) 0.073(4) Uani 0.363(13) 1 d D U P C 2
H62 H 1.161714 0.385890 0.590957 0.088 Uiso 0.363(13) 1 calc R U P C 2
Cl2 Cl 1.2406(2) 0.0235(2) 0.71396(19) 0.1465(11) Uani 1 1 d . . . . .
Cl3 Cl 1.3055(2) 0.10186(18) 0.53861(16) 0.1319(9) Uani 1 1 d . . . . .
C52 C 1.2003(9) 0.0586(8) 0.6138(5) 0.127(3) Uani 1 1 d . . . . .
H52A H 1.198346 -0.010278 0.595842 0.153 Uiso 1 1 calc R U . . .
H52B H 1.119815 0.122719 0.617930 0.153 Uiso 1 1 calc R U . . .

loop_
_atom_site_aniso_label
_atom_site_aniso_U_11
_atom_site_aniso_U_22
_atom_site_aniso_U_33
_atom_site_aniso_U_23
_atom_site_aniso_U_13
_atom_site_aniso_U_12
Ag1 0.03945(14) 0.02661(13) 0.03033(13) -0.00250(9) -0.00449(9) -0.01387(10)
Cl1 0.0428(6) 0.0390(6) 0.0263(5) -0.0053(4) 0.0001(4) -0.0142(5)
P1 0.0380(4) 0.0279(4) 0.0324(4) -0.0008(3) -0.0065(3) -0.0165(3)
P2 0.0486(5) 0.0295(4) 0.0297(4) -0.0020(3) -0.0120(4) -0.0159(4)
P3 0.0354(4) 0.0292(4) 0.0430(5) -0.0067(4) 0.0003(4) -0.0116(4)
N1 0.062(3) 0.045(2) 0.135(4) -0.022(2) -0.041(3) -0.0133(19)
N3 0.0447(18) 0.0443(19) 0.057(2) -0.0132(16) -0.0036(15) -0.0163(15)
C1 0.0408(19) 0.0364(19) 0.065(3) -0.0170(18) 0.0002(17) -0.0208(16)
C2 0.085(4) 0.090(4) 0.068(3) -0.032(3) 0.017(3) -0.065(3)
C3 0.088(5) 0.104(5) 0.110(5) -0.060(4) 0.047(4) -0.071(4)
C4 0.048(3) 0.084(5) 0.174(8) -0.073(5) 0.000(4) -0.022(3)
C5 0.054(3) 0.048(3) 0.167(7) -0.031(4) -0.040(4) -0.009(2)
C6 0.0450(19) 0.0267(15) 0.0349(17) -0.0005(13) -0.0083(14) -0.0152(14)
C7 0.062(3) 0.034(2) 0.057(3) -0.0061(18) 0.013(2) -0.0203(19)
C8 0.076(3) 0.044(2) 0.070(3) -0.012(2) 0.026(3) -0.021(2)
C9 0.095(4) 0.034(2) 0.059(3) -0.014(2) 0.007(3) -0.012(2)
C10 0.088(4) 0.035(2) 0.070(3) -0.003(2) -0.024(3) -0.029(2)
C11 0.056(2) 0.0360(19) 0.054(2) -0.0004(16) -0.0148(18) -0.0264(18)
C12 0.057(2) 0.0401(19) 0.0364(17) 0.0026(14) -0.0090(15) -0.0222(16)
C18 0.060(2) 0.0362(18) 0.0405(18) 0.0022(15) -0.0182(16) -0.0160(16)
C23 0.0437(18) 0.0330(17) 0.0373(17) -0.0066(13) -0.0110(14) -0.0171(14)
C24 0.046(2) 0.041(2) 0.068(3) -0.0015(19) -0.025(2) -0.0164(17)
C25 0.043(2) 0.054(3) 0.090(4) -0.013(2) -0.015(2) -0.022(2)
C26 0.064(3) 0.062(3) 0.065(3) -0.010(2) 0.000(2) -0.041(2)
C27 0.075(3) 0.077(3) 0.052(2) 0.014(2) -0.021(2) -0.052(3)
C28 0.051(2) 0.061(3) 0.045(2) 0.0086(18) -0.0171(17) -0.034(2)
C29 0.056(2) 0.0321(17) 0.0321(17) -0.0028(13) -0.0179(15) -0.0113(16)
C30 0.065(3) 0.052(2) 0.038(2) -0.0107(17) -0.0096(18) -0.022(2)
C31 0.073(3) 0.075(3) 0.046(2) -0.017(2) -0.011(2) -0.018(3)
C32 0.084(3) 0.045(2) 0.045(2) -0.0130(19) -0.026(2) 0.001(2)
C33 0.112(4) 0.045(2) 0.055(3) -0.008(2) -0.030(3) -0.032(3)
C34 0.077(3) 0.046(2) 0.041(2) -0.0080(17) -0.015(2) -0.028(2)
C35 0.0341(17) 0.0298(16) 0.0430(19) -0.0046(14) -0.0074(14) -0.0104(13)
C36 0.048(2) 0.038(2) 0.049(2) -0.0101(16) 0.0017(17) -0.0148(17)
C37 0.058(2) 0.038(2) 0.053(2) -0.0154(18) -0.0106(19) -0.0100(18)
C38 0.054(2) 0.036(2) 0.066(3) -0.0071(18) -0.024(2) -0.0165(17)
C39 0.046(2) 0.049(2) 0.064(3) -0.008(2) -0.0097(19) -0.0228(18)
C40 0.0313(16) 0.0297(16) 0.055(2) -0.0090(15) -0.0072(15) -0.0111(13)
C41 0.046(2) 0.034(2) 0.095(4) -0.020(2) -0.032(2) -0.0015(17)
C42 0.052(2) 0.038(2) 0.102(4) -0.008(2) -0.036(3) -0.0074(19)
C43 0.042(2) 0.057(3) 0.067(3) 0.000(2) -0.0214(19) -0.0230(19)
C44 0.041(2) 0.052(2) 0.057(2) -0.0153(19) -0.0101(18) -0.0101(18)
C45 0.0359(18) 0.0359(19) 0.055(2) -0.0103(16) -0.0058(16) -0.0072(15)
N2 0.036(3) 0.042(3) 0.050(3) 0.004(2) -0.001(2) -0.027(2)
C13 0.058(4) 0.051(3) 0.043(3) 0.005(3) -0.014(3) -0.030(3)
C14 0.085(4) 0.065(4) 0.051(4) 0.007(3) -0.024(4) -0.025(4)
C15 0.078(4) 0.073(4) 0.048(3) -0.005(3) -0.017(3) -0.035(3)
C16 0.073(4) 0.059(3) 0.054(3) -0.012(3) -0.009(3) -0.034(3)
C17 0.059(4) 0.040(3) 0.043(3) -0.005(2) -0.011(3) -0.030(3)
C19 0.077(5) 0.048(3) 0.049(4) 0.000(3) -0.021(3) -0.020(4)
C20 0.073(4) 0.048(3) 0.052(3) 0.011(3) -0.026(3) -0.028(3)
C21 0.052(4) 0.043(3) 0.066(4) 0.017(3) -0.018(3) -0.030(3)
C22 0.049(3) 0.045(4) 0.061(4) 0.008(4) -0.011(3) -0.022(3)
C46 0.043(4) 0.030(3) 0.047(5) -0.007(3) 0.001(3) -0.015(3)
C47 0.055(5) 0.059(5) 0.063(5) -0.020(4) 0.008(4) -0.032(4)
C48 0.079(6) 0.073(6) 0.068(6) -0.007(5) 0.016(5) -0.049(5)
C49 0.075(6) 0.064(5) 0.070(6) -0.001(5) 0.021(5) -0.034(5)
C50 0.093(6) 0.080(6) 0.066(5) 0.004(5) 0.007(5) -0.027(5)
C51 0.060(4) 0.068(5) 0.051(4) 0.004(4) -0.002(3) -0.031(4)
N2A 0.037(3) 0.041(3) 0.054(3) 0.003(2) -0.001(2) -0.029(2)
C13A 0.074(5) 0.052(5) 0.046(4) 0.005(4) -0.014(5) -0.017(4)
C14A 0.082(5) 0.064(4) 0.048(4) 0.005(4) -0.023(4) -0.027(4)
C15A 0.081(5) 0.073(5) 0.044(4) -0.006(4) -0.017(5) -0.023(5)
C16A 0.073(5) 0.070(5) 0.043(4) -0.013(4) -0.011(4) -0.023(4)
C17A 0.059(5) 0.048(4) 0.033(4) -0.010(3) -0.010(4) -0.029(4)
C19A 0.075(5) 0.061(4) 0.048(4) -0.004(4) -0.022(4) 0.004(4)
C20A 0.064(4) 0.067(4) 0.048(4) 0.006(3) -0.024(3) -0.006(4)
C21A 0.046(4) 0.053(4) 0.065(4) 0.022(3) -0.013(4) -0.021(3)
C22A 0.047(3) 0.041(4) 0.065(4) 0.010(4) -0.009(4) -0.022(3)
C56 0.052(8) 0.058(6) 0.050(7) -0.028(6) 0.008(6) -0.036(6)
C57 0.054(8) 0.103(10) 0.070(8) -0.028(8) 0.011(6) -0.044(8)
C58 0.073(8) 0.090(9) 0.078(9) -0.021(7) 0.004(7) -0.051(7)
C60 0.088(8) 0.070(7) 0.057(7) 0.000(6) 0.022(6) -0.042(6)
C61 0.071(6) 0.047(6) 0.054(6) -0.007(5) 0.014(5) -0.032(5)
C62 0.079(8) 0.078(7) 0.066(10) -0.012(8) 0.010(8) -0.047(7)
Cl2 0.1205(17) 0.0845(14) 0.160(2) 0.0139(14) -0.0030(15) 0.0019(12)
Cl3 0.1327(17) 0.0800(12) 0.1525(19) -0.0263(12) 0.0454(15) -0.0515(12)
C52 0.133(7) 0.123(7) 0.118(7) -0.021(5) 0.035(5) -0.075(6)

loop_
_atom_type_symbol
_atom_type_description
_atom_type_scat_dispersion_real
_atom_type_scat_dispersion_imag
_atom_type_scat_source
C C 0.0033 0.0016 'International Tables Vol C Tables 4.2.6.8 and 6.1.1.4'
H H 0.0000 0.0000 'International Tables Vol C Tables 4.2.6.8 and 6.1.1.4'
Ag Ag -0.8971 1.1015 'International Tables Vol C Tables 4.2.6.8 and 6.1.1.4'
Cl Cl 0.1484 0.1585 'International Tables Vol C Tables 4.2.6.8 and 6.1.1.4'
N N 0.0061 0.0033 'International Tables Vol C Tables 4.2.6.8 and 6.1.1.4'
P P 0.1023 0.0942 'International Tables Vol C Tables 4.2.6.8 and 6.1.1.4'

loop_
_geom_angle_atom_site_label_1
_geom_angle_atom_site_label_2
_geom_angle_atom_site_label_3
_geom_angle
_geom_angle_site_symmetry_1
_geom_angle_site_symmetry_3
_geom_angle_publ_flag
P1 Ag1 Cl1 104.97(2) . . ?
P1 Ag1 P2 111.92(3) . . ?
P2 Ag1 Cl1 105.52(2) . . ?
P3 Ag1 Cl1 109.89(2) . . ?
P3 Ag1 P1 111.50(3) . . ?
P3 Ag1 P2 112.56(3) . . ?
Ag1 Cl1 Ag1 180.0 2_667 . ?
C1 P1 Ag1 115.20(14) . . ?
C1 P1 C12 103.26(19) . . ?
C6 P1 Ag1 117.78(12) . . ?
C6 P1 C1 104.76(17) . . ?
C6 P1 C12 103.91(17) . . ?
C12 P1 Ag1 110.41(12) . . ?
C18 P2 Ag1 114.34(13) . . ?
C18 P2 C29 103.60(17) . . ?
C23 P2 Ag1 114.31(11) . . ?
C23 P2 C18 104.47(17) . . ?
C23 P2 C29 103.19(17) . . ?
C29 P2 Ag1 115.51(14) . . ?
C35 P3 Ag1 113.33(12) . . ?
C35 P3 C46 102.4(4) . . ?
C35 P3 C56 108.4(8) . . ?
C40 P3 Ag1 116.42(12) . . ?
C40 P3 C35 102.31(17) . . ?
C40 P3 C46 109.2(3) . . ?
C40 P3 C56 96.8(5) . . ?
C46 P3 Ag1 111.9(3) . . ?
C56 P3 Ag1 117.4(7) . . ?
C1 N1 C5 119.7(6) . . ?
C35 N3 C39 118.7(3) . . ?
N1 C1 P1 114.9(3) . . ?
N1 C1 C2 120.8(5) . . ?
C2 C1 P1 124.3(4) . . ?
C1 C2 H2 121.1 . . ?
C1 C2 C3 117.8(6) . . ?
C3 C2 H2 121.1 . . ?
C2 C3 H3 120.6 . . ?
C4 C3 C2 118.9(6) . . ?
C4 C3 H3 120.6 . . ?
C3 C4 H4 119.0 . . ?
C5 C4 C3 121.9(6) . . ?
C5 C4 H4 119.0 . . ?
N1 C5 H5 119.5 . . ?
C4 C5 N1 120.9(7) . . ?
C4 C5 H5 119.5 . . ?
C7 C6 P1 118.0(3) . . ?
C7 C6 C11 119.7(4) . . ?
C11 C6 P1 122.2(3) . . ?
C6 C7 H7 119.7 . . ?
C6 C7 C8 120.6(4) . . ?
C8 C7 H7 119.7 . . ?
C7 C8 H8 120.1 . . ?
C9 C8 C7 119.7(5) . . ?
C9 C8 H8 120.1 . . ?
C8 C9 H9 120.2 . . ?
C8 C9 C10 119.5(4) . . ?
C10 C9 H9 120.2 . . ?
C9 C10 H10 119.6 . . ?
C11 C10 C9 120.8(4) . . ?
C11 C10 H10 119.6 . . ?
C6 C11 H11 120.2 . . ?
C10 C11 C6 119.6(4) . . ?
C10 C11 H11 120.2 . . ?
C13 C12 P1 127.2(7) . . ?
C13 C12 C17 121.6(8) . . ?
C17 C12 P1 111.1(4) . . ?
C13A C12 P1 124.3(15) . . ?
C17A C12 P1 115.6(5) . . ?
C17A C12 C13A 119.0(16) . . ?
N2 C18 P2 114.3(5) . . ?
N2 C18 C19 123.5(6) . . ?
C19 C18 P2 121.7(5) . . ?
N2A C18 P2 118.1(5) . . ?
N2A C18 C19A 117.2(7) . . ?
C19A C18 P2 124.4(5) . . ?
C24 C23 P2 124.1(3) . . ?
C28 C23 P2 117.0(3) . . ?
C28 C23 C24 118.9(4) . . ?
C23 C24 H24 120.0 . . ?
C23 C24 C25 120.0(4) . . ?
C25 C24 H24 120.0 . . ?
C24 C25 H25 119.8 . . ?
C26 C25 C24 120.4(4) . . ?
C26 C25 H25 119.8 . . ?
C25 C26 H26 119.9 . . ?
C25 C26 C27 120.3(4) . . ?
C27 C26 H26 119.9 . . ?
C26 C27 H27 120.2 . . ?
C26 C27 C28 119.5(4) . . ?
C28 C27 H27 120.2 . . ?
C23 C28 C27 120.9(4) . . ?
C23 C28 H28 119.6 . . ?
C27 C28 H28 119.6 . . ?
C30 C29 P2 116.7(3) . . ?
C30 C29 C34 120.7(4) . . ?
C34 C29 P2 122.6(3) . . ?
C29 C30 H30 120.1 . . ?
C29 C30 C31 119.7(5) . . ?
C31 C30 H30 120.1 . . ?
C30 C31 H31 119.5 . . ?
C32 C31 C30 120.9(5) . . ?
C32 C31 H31 119.5 . . ?
C31 C32 H32 120.4 . . ?
C33 C32 C31 119.2(4) . . ?
C33 C32 H32 120.4 . . ?
C32 C33 H33 119.6 . . ?
C32 C33 C34 120.8(5) . . ?
C34 C33 H33 119.6 . . ?
C29 C34 C33 118.7(5) . . ?
C29 C34 H34 120.7 . . ?
C33 C34 H34 120.7 . . ?
N3 C35 P3 113.4(3) . . ?
N3 C35 C36 121.0(3) . . ?
C36 C35 P3 125.5(3) . . ?
C35 C36 H36 120.2 . . ?
C37 C36 C35 119.5(4) . . ?
C37 C36 H36 120.2 . . ?
C36 C37 H37 120.2 . . ?
C38 C37 C36 119.6(4) . . ?
C38 C37 H37 120.2 . . ?
C37 C38 H38 120.3 . . ?
C37 C38 C39 119.3(4) . . ?
C39 C38 H38 120.3 . . ?
N3 C39 C38 121.8(4) . . ?
N3 C39 H39 119.1 . . ?
C38 C39 H39 119.1 . . ?
C41 C40 P3 122.6(3) . . ?
C41 C40 C45 118.7(4) . . ?
C45 C40 P3 118.7(3) . . ?
C40 C41 H41 119.9 . . ?
C42 C41 C40 120.2(4) . . ?
C42 C41 H41 119.9 . . ?
C41 C42 H42 119.5 . . ?
C43 C42 C41 121.0(4) . . ?
C43 C42 H42 119.5 . . ?
C42 C43 H43 120.2 . . ?
C42 C43 C44 119.5(4) . . ?
C44 C43 H43 120.2 . . ?
C43 C44 H44 120.1 . . ?
C43 C44 C45 119.8(4) . . ?
C45 C44 H44 120.1 . . ?
C40 C45 H45 119.6 . . ?
C44 C45 C40 120.8(4) . . ?
C44 C45 H45 119.6 . . ?
C22 N2 C18 118.7(10) . . ?
C12 C13 H13 120.0 . . ?
C14 C13 C12 119.9(14) . . ?
C14 C13 H13 120.0 . . ?
C13 C14 H14 119.6 . . ?
C13 C14 C15 121(2) . . ?
C15 C14 H14 119.6 . . ?
C14 C15 H15 120.6 . . ?
C16 C15 C14 118.8(15) . . ?
C16 C15 H15 120.6 . . ?
C15 C16 H16 119.4 . . ?
C15 C16 C17 121.2(7) . . ?
C17 C16 H16 119.4 . . ?
C12 C17 H17 121.2 . . ?
C16 C17 C12 117.7(6) . . ?
C16 C17 H17 121.2 . . ?
C18 C19 H19 121.4 . . ?
C20 C19 C18 117.2(8) . . ?
C20 C19 H19 121.4 . . ?
C19 C20 H20 120.6 . . ?
C21 C20 C19 118.9(8) . . ?
C21 C20 H20 120.6 . . ?
C20 C21 H21 120.3 . . ?
C20 C21 C22 119.3(12) . . ?
C22 C21 H21 120.3 . . ?
N2 C22 C21 122.4(15) . . ?
N2 C22 H22 118.8 . . ?
C21 C22 H22 118.8 . . ?
C47 C46 P3 122.6(7) . . ?
C51 C46 P3 118.5(7) . . ?
C51 C46 C47 118.7(9) . . ?
C46 C47 H47 119.9 . . ?
C46 C47 C48 120.2(10) . . ?
C48 C47 H47 119.9 . . ?
C47 C48 H48 119.9 . . ?
C49 C48 C47 120.1(9) . . ?
C49 C48 H48 119.9 . . ?
C48 C49 H49 120.0 . . ?
C48 C49 C50 120.0(9) . . ?
C50 C49 H49 120.0 . . ?
C49 C50 H50 120.4 . . ?
C51 C50 C49 119.2(9) . . ?
C51 C50 H50 120.4 . . ?
C46 C51 C50 121.7(9) . . ?
C46 C51 H51 119.2 . . ?
C50 C51 H51 119.2 . . ?
C18 N2A C22A 117.8(11) . . ?
C12 C13A H13A 121.1 . . ?
C12 C13A C14A 118(3) . . ?
C14A C13A H13A 121.1 . . ?
C13A C14A H14A 119.5 . . ?
C15A C14A C13A 121(4) . . ?
C15A C14A H14A 119.5 . . ?
C14A C15A H15A 120.1 . . ?
C14A C15A C16A 120(3) . . ?
C16A C15A H15A 120.1 . . ?
C15A C16A H16A 119.5 . . ?
C17A C16A C15A 121.0(12) . . ?
C17A C16A H16A 119.5 . . ?
C12 C17A C16A 121.3(10) . . ?
C12 C17A H17A 119.4 . . ?
C16A C17A H17A 119.4 . . ?
C18 C19A H19A 117.7 . . ?
C20A C19A C18 124.5(10) . . ?
C20A C19A H19A 117.7 . . ?
C19A C20A H20A 122.0 . . ?
C21A C20A C19A 115.9(10) . . ?
C21A C20A H20A 122.0 . . ?
C20A C21A H21A 119.5 . . ?
C22A C21A C20A 121.1(14) . . ?
C22A C21A H21A 119.5 . . ?
N2A C22A H22A 118.3 . . ?
C21A C22A N2A 123.4(18) . . ?
C21A C22A H22A 118.3 . . ?
C57 C56 P3 124.0(13) . . ?
C57 C56 C61 124(2) . . ?
C61 C56 P3 111.9(12) . . ?
C56 C57 H57 122.7 . . ?
C56 C57 C58 114.5(19) . . ?
C58 C57 H57 122.7 . . ?
C57 C58 H58 118.5 . . ?
C62 C58 C57 122.9(18) . . ?
C62 C58 H58 118.5 . . ?
C61 C60 H60 121.2 . . ?
C62 C60 H60 121.2 . . ?
C62 C60 C61 117.7(16) . . ?
C56 C61 C60 119.9(17) . . ?
C56 C61 H61 120.0 . . ?
C60 C61 H61 120.0 . . ?
C58 C62 C60 120.8(17) . . ?
C58 C62 H62 119.6 . . ?
C60 C62 H62 119.6 . . ?
Cl2 C52 H52A 109.7 . . ?
Cl2 C52 H52B 109.7 . . ?
Cl3 C52 Cl2 110.0(6) . . ?
Cl3 C52 H52A 109.7 . . ?
Cl3 C52 H52B 109.7 . . ?
H52A C52 H52B 108.2 . . ?

loop_
_geom_bond_atom_site_label_1
_geom_bond_atom_site_label_2
_geom_bond_distance
_geom_bond_site_symmetry_2
_geom_bond_publ_flag
Ag1 Cl1 2.6737(3) . ?
Ag1 P1 2.5012(9) . ?
Ag1 P2 2.5127(10) . ?
Ag1 P3 2.4998(10) . ?
P1 C1 1.824(4) . ?
P1 C6 1.820(4) . ?
P1 C12 1.827(4) . ?
P2 C18 1.828(4) . ?
P2 C23 1.820(4) . ?
P2 C29 1.833(4) . ?
P3 C35 1.829(4) . ?
P3 C40 1.817(4) . ?
P3 C46 1.836(11) . ?
P3 C56 1.88(2) . ?
N1 C1 1.372(7) . ?
N1 C5 1.394(7) . ?
N3 C35 1.358(5) . ?
N3 C39 1.358(5) . ?
C1 C2 1.387(7) . ?
C2 H2 0.9500 . ?
C2 C3 1.449(9) . ?
C3 H3 0.9500 . ?
C3 C4 1.365(11) . ?
C4 H4 0.9500 . ?
C4 C5 1.329(11) . ?
C5 H5 0.9500 . ?
C6 C7 1.374(6) . ?
C6 C11 1.377(5) . ?
C7 H7 0.9500 . ?
C7 C8 1.383(6) . ?
C8 H8 0.9500 . ?
C8 C9 1.366(7) . ?
C9 H9 0.9500 . ?
C9 C10 1.386(8) . ?
C10 H10 0.9500 . ?
C10 C11 1.371(6) . ?
C11 H11 0.9500 . ?
C12 C13 1.363(16) . ?
C12 C17 1.384(6) . ?
C12 C13A 1.36(3) . ?
C12 C17A 1.357(8) . ?
C18 N2 1.328(10) . ?
C18 C19 1.410(8) . ?
C18 N2A 1.342(11) . ?
C18 C19A 1.402(8) . ?
C23 C24 1.380(5) . ?
C23 C28 1.378(5) . ?
C24 H24 0.9500 . ?
C24 C25 1.393(7) . ?
C25 H25 0.9500 . ?
C25 C26 1.357(7) . ?
C26 H26 0.9500 . ?
C26 C27 1.374(7) . ?
C27 H27 0.9500 . ?
C27 C28 1.386(6) . ?
C28 H28 0.9500 . ?
C29 C30 1.361(6) . ?
C29 C34 1.369(6) . ?
C30 H30 0.9500 . ?
C30 C31 1.374(6) . ?
C31 H31 0.9500 . ?
C31 C32 1.365(8) . ?
C32 H32 0.9500 . ?
C32 C33 1.360(8) . ?
C33 H33 0.9500 . ?
C33 C34 1.398(6) . ?
C34 H34 0.9500 . ?
C35 C36 1.385(5) . ?
C36 H36 0.9500 . ?
C36 C37 1.381(6) . ?
C37 H37 0.9500 . ?
C37 C38 1.365(6) . ?
C38 H38 0.9500 . ?
C38 C39 1.381(6) . ?
C39 H39 0.9500 . ?
C40 C41 1.383(5) . ?
C40 C45 1.387(5) . ?
C41 H41 0.9500 . ?
C41 C42 1.376(7) . ?
C42 H42 0.9500 . ?
C42 C43 1.373(7) . ?
C43 H43 0.9500 . ?
C43 C44 1.375(6) . ?
C44 H44 0.9500 . ?
C44 C45 1.386(6) . ?
C45 H45 0.9500 . ?
N2 C22 1.311(18) . ?
C13 H13 0.9500 . ?
C13 C14 1.34(4) . ?
C14 H14 0.9500 . ?
C14 C15 1.389(10) . ?
C15 H15 0.9500 . ?
C15 C16 1.375(8) . ?
C16 H16 0.9500 . ?
C16 C17 1.376(7) . ?
C17 H17 0.9500 . ?
C19 H19 0.9500 . ?
C19 C20 1.392(8) . ?
C20 H20 0.9500 . ?
C20 C21 1.379(8) . ?
C21 H21 0.9500 . ?
C21 C22 1.403(9) . ?
C22 H22 0.9500 . ?
C46 C47 1.376(8) . ?
C46 C51 1.371(8) . ?
C47 H47 0.9500 . ?
C47 C48 1.393(8) . ?
C48 H48 0.9500 . ?
C48 C49 1.364(9) . ?
C49 H49 0.9500 . ?
C49 C50 1.379(9) . ?
C50 H50 0.9500 . ?
C50 C51 1.375(8) . ?
C51 H51 0.9500 . ?
N2A C22A 1.44(2) . ?
C13A H13A 0.9500 . ?
C13A C14A 1.50(6) . ?
C14A H14A 0.9500 . ?
C14A C15A 1.26(3) . ?
C15A H15A 0.9500 . ?
C15A C16A 1.381(9) . ?
C16A H16A 0.9500 . ?
C16A C17A 1.368(9) . ?
C17A H17A 0.9500 . ?
C19A H19A 0.9500 . ?
C19A C20A 1.391(8) . ?
C20A H20A 0.9500 . ?
C20A C21A 1.375(9) . ?
C21A H21A 0.9500 . ?
C21A C22A 1.299(19) . ?
C22A H22A 0.9500 . ?
C56 C57 1.377(10) . ?
C56 C61 1.382(10) . ?
C57 H57 0.9500 . ?
C57 C58 1.392(10) . ?
C58 H58 0.9500 . ?
C58 C62 1.378(10) . ?
C60 H60 0.9500 . ?
C60 C61 1.388(9) . ?
C60 C62 1.379(10) . ?
C61 H61 0.9500 . ?
C62 H62 0.9500 . ?
Cl2 C52 1.796(10) . ?
Cl3 C52 1.782(8) . ?
C52 H52A 0.9900 . ?
C52 H52B 0.9900 . ?

loop_
_geom_torsion_atom_site_label_1
_geom_torsion_atom_site_label_2
_geom_torsion_atom_site_label_3
_geom_torsion_atom_site_label_4
_geom_torsion
_geom_torsion_site_symmetry_1
_geom_torsion_site_symmetry_2
_geom_torsion_site_symmetry_3
_geom_torsion_site_symmetry_4
_geom_torsion_publ_flag
Ag1 P1 C1 N1 -43.8(3) . . . . ?
Ag1 P1 C1 C2 135.7(4) . . . . ?
Ag1 P1 C6 C7 -22.7(4) . . . . ?
Ag1 P1 C6 C11 157.0(3) . . . . ?
Ag1 P1 C12 C13 128.2(4) . . . . ?
Ag1 P1 C12 C17 -54.6(3) . . . . ?
Ag1 P1 C12 C13A 145.0(7) . . . . ?
Ag1 P1 C12 C17A -23.2(5) . . . . ?
Ag1 P2 C18 N2 -56.8(4) . . . . ?
Ag1 P2 C18 C19 115.4(4) . . . . ?
Ag1 P2 C18 N2A -37.7(4) . . . . ?
Ag1 P2 C18 C19A 148.3(5) . . . . ?
Ag1 P2 C23 C24 148.2(3) . . . . ?
Ag1 P2 C23 C28 -33.2(3) . . . . ?
Ag1 P2 C29 C30 -36.5(3) . . . . ?
Ag1 P2 C29 C34 141.9(3) . . . . ?
Ag1 P3 C35 N3 -51.4(3) . . . . ?
Ag1 P3 C35 C36 126.6(3) . . . . ?
Ag1 P3 C40 C41 160.4(3) . . . . ?
Ag1 P3 C40 C45 -18.4(4) . . . . ?
Ag1 P3 C46 C47 123.1(9) . . . . ?
Ag1 P3 C46 C51 -50.4(10) . . . . ?
Ag1 P3 C56 C57 151.6(19) . . . . ?
Ag1 P3 C56 C61 -34(2) . . . . ?
P1 C1 C2 C3 -178.6(4) . . . . ?
P1 C6 C7 C8 -177.6(4) . . . . ?
P1 C6 C11 C10 179.5(3) . . . . ?
P1 C12 C13 C14 177.2(4) . . . . ?
P1 C12 C17 C16 -178.2(4) . . . . ?
P1 C12 C13A C14A -168.3(5) . . . . ?
P1 C12 C17A C16A 169.9(5) . . . . ?
P2 C18 N2 C22 172.1(4) . . . . ?
P2 C18 C19 C20 -171.9(4) . . . . ?
P2 C18 N2A C22A -174.6(4) . . . . ?
P2 C18 C19A C20A 173.9(4) . . . . ?
P2 C23 C24 C25 178.1(3) . . . . ?
P2 C23 C28 C27 -176.5(4) . . . . ?
P2 C29 C30 C31 177.1(4) . . . . ?
P2 C29 C34 C33 -176.7(3) . . . . ?
P3 C35 C36 C37 -177.1(3) . . . . ?
P3 C40 C41 C42 -178.5(4) . . . . ?
P3 C40 C45 C44 179.2(3) . . . . ?
P3 C46 C47 C48 -174.5(8) . . . . ?
P3 C46 C51 C50 177.1(9) . . . . ?
P3 C56 C57 C58 -179.0(16) . . . . ?
P3 C56 C61 C60 -178.4(13) . . . . ?
N1 C1 C2 C3 0.9(7) . . . . ?
N3 C35 C36 C37 0.8(6) . . . . ?
C1 P1 C6 C7 -152.2(4) . . . . ?
C1 P1 C6 C11 27.5(4) . . . . ?
C1 P1 C12 C13 -108.2(4) . . . . ?
C1 P1 C12 C17 69.1(3) . . . . ?
C1 P1 C12 C13A -91.3(7) . . . . ?
C1 P1 C12 C17A 100.5(5) . . . . ?
C1 N1 C5 C4 -0.9(8) . . . . ?
C1 C2 C3 C4 0.1(8) . . . . ?
C2 C3 C4 C5 -1.6(9) . . . . ?
C3 C4 C5 N1 2.0(9) . . . . ?
C5 N1 C1 P1 179.0(4) . . . . ?
C5 N1 C1 C2 -0.6(7) . . . . ?
C6 P1 C1 N1 87.2(3) . . . . ?
C6 P1 C1 C2 -93.2(4) . . . . ?
C6 P1 C12 C13 1.0(4) . . . . ?
C6 P1 C12 C17 178.2(3) . . . . ?
C6 P1 C12 C13A 17.8(7) . . . . ?
C6 P1 C12 C17A -150.4(5) . . . . ?
C6 C7 C8 C9 -1.6(9) . . . . ?
C7 C6 C11 C10 -0.8(6) . . . . ?
C7 C8 C9 C10 -1.2(9) . . . . ?
C8 C9 C10 C11 3.1(9) . . . . ?
C9 C10 C11 C6 -2.1(7) . . . . ?
C11 C6 C7 C8 2.6(7) . . . . ?
C12 P1 C1 N1 -164.2(3) . . . . ?
C12 P1 C1 C2 15.3(4) . . . . ?
C12 P1 C6 C7 99.7(4) . . . . ?
C12 P1 C6 C11 -80.5(4) . . . . ?
C12 C13 C14 C15 -0.2(3) . . . . ?
C12 C13A C14A C15A -0.1(3) . . . . ?
C18 P2 C23 C24 22.5(4) . . . . ?
C18 P2 C23 C28 -158.9(3) . . . . ?
C18 P2 C29 C30 89.3(3) . . . . ?
C18 P2 C29 C34 -92.3(4) . . . . ?
C18 N2 C22 C21 0.8(7) . . . . ?
C18 C19 C20 C21 -0.1(6) . . . . ?
C18 N2A C22A C21A -0.5(6) . . . . ?
C18 C19A C20A C21A 1.0(6) . . . . ?
C23 P2 C18 N2 68.9(4) . . . . ?
C23 P2 C18 C19 -118.9(4) . . . . ?
C23 P2 C18 N2A 88.0(4) . . . . ?
C23 P2 C18 C19A -86.0(5) . . . . ?
C23 P2 C29 C30 -162.0(3) . . . . ?
C23 P2 C29 C34 16.4(4) . . . . ?
C23 C24 C25 C26 -0.8(7) . . . . ?
C24 C23 C28 C27 2.1(7) . . . . ?
C24 C25 C26 C27 0.4(8) . . . . ?
C25 C26 C27 C28 1.3(8) . . . . ?
C26 C27 C28 C23 -2.6(8) . . . . ?
C28 C23 C24 C25 -0.4(6) . . . . ?
C29 P2 C18 N2 176.6(4) . . . . ?
C29 P2 C18 C19 -11.1(4) . . . . ?
C29 P2 C18 N2A -164.3(4) . . . . ?
C29 P2 C18 C19A 21.8(5) . . . . ?
C29 P2 C23 C24 -85.5(4) . . . . ?
C29 P2 C23 C28 93.0(3) . . . . ?
C29 C30 C31 C32 0.3(7) . . . . ?
C30 C29 C34 C33 1.6(6) . . . . ?
C30 C31 C32 C33 0.5(7) . . . . ?
C31 C32 C33 C34 -0.2(7) . . . . ?
C32 C33 C34 C29 -0.9(7) . . . . ?
C34 C29 C30 C31 -1.4(6) . . . . ?
C35 P3 C40 C41 36.3(4) . . . . ?
C35 P3 C40 C45 -142.5(3) . . . . ?
C35 P3 C46 C47 -115.2(10) . . . . ?
C35 P3 C46 C51 71.3(9) . . . . ?
C35 P3 C56 C57 -78(2) . . . . ?
C35 P3 C56 C61 96.0(17) . . . . ?
C35 N3 C39 C38 0.3(6) . . . . ?
C35 C36 C37 C38 -1.3(7) . . . . ?
C36 C37 C38 C39 1.3(7) . . . . ?
C37 C38 C39 N3 -0.8(7) . . . . ?
C39 N3 C35 P3 177.9(3) . . . . ?
C39 N3 C35 C36 -0.3(6) . . . . ?
C40 P3 C35 N3 74.7(3) . . . . ?
C40 P3 C35 C36 -107.2(4) . . . . ?
C40 P3 C46 C47 -7.3(11) . . . . ?
C40 P3 C46 C51 179.2(8) . . . . ?
C40 P3 C56 C57 27(2) . . . . ?
C40 P3 C56 C61 -158.6(16) . . . . ?
C40 C41 C42 C43 -0.7(8) . . . . ?
C41 C40 C45 C44 0.3(6) . . . . ?
C41 C42 C43 C44 0.3(8) . . . . ?
C42 C43 C44 C45 0.5(7) . . . . ?
C43 C44 C45 C40 -0.8(7) . . . . ?
C45 C40 C41 C42 0.4(7) . . . . ?
N2 C18 C19 C20 -0.4(3) . . . . ?
C13 C12 C17 C16 -0.8(5) . . . . ?
C13 C14 C15 C16 0.6(6) . . . . ?
C14 C15 C16 C17 -1.2(8) . . . . ?
C15 C16 C17 C12 1.3(7) . . . . ?
C17 C12 C13 C14 0.3(3) . . . . ?
C19 C18 N2 C22 0.0(3) . . . . ?
C19 C20 C21 C22 0.8(8) . . . . ?
C20 C21 C22 N2 -1.3(9) . . . . ?
C46 P3 C35 N3 -172.1(4) . . . . ?
C46 P3 C35 C36 5.9(5) . . . . ?
C46 P3 C40 C41 -71.7(5) . . . . ?
C46 P3 C40 C45 109.5(5) . . . . ?
C46 C47 C48 C49 -0.8(16) . . . . ?
C47 C46 C51 C50 3.4(16) . . . . ?
C47 C48 C49 C50 0.4(17) . . . . ?
C48 C49 C50 C51 1.9(17) . . . . ?
C49 C50 C51 C46 -3.8(16) . . . . ?
C51 C46 C47 C48 -1.0(16) . . . . ?
N2A C18 C19A C20A -0.1(3) . . . . ?
C13A C12 C17A C16A 1.1(6) . . . . ?
C13A C14A C15A C16A 0.0(6) . . . . ?
C14A C15A C16A C17A 0.6(8) . . . . ?
C15A C16A C17A C12 -1.2(8) . . . . ?
C17A C12 C13A C14A -0.4(3) . . . . ?
C19A C18 N2A C22A -0.2(3) . . . . ?
C19A C20A C21A C22A -1.7(8) . . . . ?
C20A C21A C22A N2A 1.5(9) . . . . ?
C56 P3 C35 N3 176.3(6) . . . . ?
C56 P3 C35 C36 -5.7(7) . . . . ?
C56 P3 C40 C41 -74.3(9) . . . . ?
C56 P3 C40 C45 106.9(9) . . . . ?
C56 C57 C58 C62 -6(3) . . . . ?
C57 C56 C61 C60 -4(3) . . . . ?
C57 C58 C62 C60 2(3) . . . . ?
C61 C56 C57 C58 7(3) . . . . ?
C61 C60 C62 C58 2(3) . . . . ?
C62 C60 C61 C56 -1(3) . . . . ?

loop_
_smtbx_masks_void_nr
_smtbx_masks_void_average_x
_smtbx_masks_void_average_y
_smtbx_masks_void_average_z
_smtbx_masks_void_volume
_smtbx_masks_void_count_electrons
_smtbx_masks_void_content
1 0.000 0.000 0.500 71.5 34.8 ?
